data_7024911
loop_
_publ_author_name
'Abram, Peter D.'
'McKay, David'
'Ellis, David'
'Macgregor, Stuart A.'
'Rosair, Georgina M.'
'Welch, Alan J.'

_publ_section_title
;
 Synthetic, structural and computational studies on adducts of the
 4,1,2-SnC2B10 supraicosahedral stannacarborane.
;
_journal_issue 9
_journal_name_full 'Dalton transactions (Cambridge, England : 2003)'
_journal_page_first 2412
_journal_page_last 2422
_journal_paper_doi 10.1039/b922644c
_journal_volume 39
_journal_year 2010
_chemical_formula_sum 'C27 H32 B10 N2 Sn'
_chemical_formula_weight 611.34
_space_group_IT_number 14
_symmetry_cell_setting monoclinic
_symmetry_space_group_name_Hall '-P 2ybc'
_symmetry_space_group_name_H-M 'P 1 21/c 1'
_atom_sites_solution_hydrogens geom
_atom_sites_solution_primary direct
_atom_sites_solution_secondary difmap
_audit_creation_method SHELXL-97
_cell_angle_alpha 90.00
_cell_angle_beta 96.6860(10)
_cell_angle_gamma 90.00
_cell_formula_units_Z 8
_cell_length_a 7.58370(10)
_cell_length_b 37.9500(8)
_cell_length_c 19.5831(4)
_cell_measurement_reflns_used 9859
_cell_measurement_temperature 100(2)
_cell_measurement_theta_max 23.3915
_cell_measurement_theta_min 2.3885
_cell_volume 5597.71(18)
_computing_cell_refinement 'Bruker APEX2'
_computing_data_collection 'Bruker APEX2'
_computing_data_reduction 'Bruker APEX2'
_computing_molecular_graphics 'Bruker SHELXTL'
_computing_publication_material 'Bruker SHELXTL'
_computing_structure_refinement 'SHELXL-97 (Sheldrick, 2008)'
_computing_structure_solution 'SHELXS-97 (Sheldrick, 2008)'
_diffrn_ambient_temperature 100(2)
_diffrn_measured_fraction_theta_full 0.974
_diffrn_measured_fraction_theta_max 0.974
_diffrn_measurement_device_type 'Bruker X8 APEX 2'
_diffrn_measurement_method '\f and \w scans'
_diffrn_radiation_monochromator graphite
_diffrn_radiation_source 'fine-focus sealed tube'
_diffrn_radiation_type MoK\a
_diffrn_radiation_wavelength 0.71073
_diffrn_reflns_av_R_equivalents 0.0712
_diffrn_reflns_av_sigmaI/netI 0.0438
_diffrn_reflns_limit_h_max 7
_diffrn_reflns_limit_h_min -8
_diffrn_reflns_limit_k_max 42
_diffrn_reflns_limit_k_min -42
_diffrn_reflns_limit_l_max 21
_diffrn_reflns_limit_l_min -21
_diffrn_reflns_number 77776
_diffrn_reflns_theta_full 23.61
_diffrn_reflns_theta_max 23.61
_diffrn_reflns_theta_min 2.35
_exptl_absorpt_coefficient_mu 0.935
_exptl_absorpt_correction_T_max 0.9123
_exptl_absorpt_correction_T_min 0.6837
_exptl_absorpt_correction_type multi-scan
_exptl_absorpt_process_details 'SADABS, Bruker (2004)'
_exptl_crystal_colour yellow
_exptl_crystal_density_diffrn 1.451
_exptl_crystal_density_method 'not measured'
_exptl_crystal_description needle
_exptl_crystal_F_000 2464
_exptl_crystal_size_max 0.44
_exptl_crystal_size_mid 0.12
_exptl_crystal_size_min 0.10
_refine_diff_density_max 0.986
_refine_diff_density_min -0.771
_refine_diff_density_rms 0.085
_refine_ls_extinction_method none
_refine_ls_goodness_of_fit_ref 1.076
_refine_ls_hydrogen_treatment constr
_refine_ls_matrix_type full
_refine_ls_number_parameters 721
_refine_ls_number_reflns 8186
_refine_ls_number_restraints 24
_refine_ls_restrained_S_all 1.075
_refine_ls_R_factor_all 0.0610
_refine_ls_R_factor_gt 0.0376
_refine_ls_shift/su_max 0.001
_refine_ls_shift/su_mean 0.000
_refine_ls_structure_factor_coef Fsqd
_refine_ls_weighting_details 'calc w=1/[\s^2^(Fo^2^)+(0.0172P)^2^+14.6392P] where P=(Fo^2^+2Fc^2^)/3'
_refine_ls_weighting_scheme calc
_refine_ls_wR_factor_gt 0.0695
_refine_ls_wR_factor_ref 0.0772
_reflns_number_gt 6277
_reflns_number_total 8186
_reflns_threshold_expression >2sigma(I)
_cod_data_source_file b922644c.txt
_cod_data_source_block 4
_cod_depositor_comments
;
The following automatic conversions were performed:

'_symmetry_cell_setting' value 'Monoclinic' changed to 'monoclinic'
according to /home/saulius/struct/CIF-dictionaries/cif_core.dic
dictionary named 'cif_core.dic' version 2.4.2 from 2011-04-26.

Automatic conversion script
Id: cif_fix_values 1891 2012-01-12 08:04:46Z andrius 
;
_cod_original_sg_symbol_H-M P2(1)/c
_cod_database_code 7024911

loop_
_symmetry_equiv_pos_as_xyz
'x, y, z'
'-x, y+1/2, -z+1/2'
'-x, -y, -z'
'x, -y-1/2, z-1/2'

loop_
_atom_site_label
_atom_site_type_symbol
_atom_site_fract_x
_atom_site_fract_y
_atom_site_fract_z
_atom_site_U_iso_or_equiv
_atom_site_adp_type
_atom_site_occupancy
_atom_site_symmetry_multiplicity
_atom_site_calc_flag
_atom_site_refinement_flags
Sn4A Sn 0.43721(4) 0.250714(8) 0.290818(16) 0.02163(9) Uani 1 1 d .
Sn4B Sn -0.14165(4) 0.021251(8) 0.209139(17) 0.02432(10) Uani 1 1 d .
N41A N 0.4996(5) 0.19781(9) 0.22769(19) 0.0220(9) Uani 1 1 d .
N42A N 0.3510(5) 0.19661(10) 0.34319(19) 0.0249(9) Uani 1 1 d .
N41B N -0.2014(4) 0.06497(9) 0.29305(19) 0.0216(9) Uani 1 1 d .
N42B N -0.0841(5) 0.08231(10) 0.17548(19) 0.0237(9) Uani 1 1 d .
C1A C 0.5317(6) 0.32068(12) 0.3274(2) 0.0270(12) Uani 1 1 d .
C2A C 0.6238(6) 0.31257(11) 0.2696(2) 0.0230(11) Uani 1 1 d .
C3A C 0.5462(7) 0.33499(13) 0.2082(3) 0.0367(13) Uani 1 1 d .
H3A1 H 0.6242 0.3553 0.2016 0.044 Uiso 1 1 calc R
H3A2 H 0.5318 0.3208 0.1655 0.044 Uiso 1 1 calc R
C4A C 0.3711(8) 0.34711(17) 0.2261(3) 0.0576(18) Uani 1 1 d .
H4A1 H 0.2761 0.3304 0.2086 0.069 Uiso 1 1 calc R
H4A2 H 0.3417 0.3707 0.2064 0.069 Uiso 1 1 calc R
C5A C 0.3925(7) 0.34838(13) 0.3046(3) 0.0402(14) Uani 1 1 d .
H5A1 H 0.4325 0.3720 0.3213 0.048 Uiso 1 1 calc R
H5A2 H 0.2787 0.3428 0.3224 0.048 Uiso 1 1 calc R
B3A B 0.5502(7) 0.30286(14) 0.3987(3) 0.0252(13) Uani 1 1 d .
H3A H 0.4126 0.3033 0.4142 0.030 Uiso 1 1 calc R
B5A B 0.7351(7) 0.33214(16) 0.3807(3) 0.0311(14) Uani 1 1 d .
H5A H 0.7456 0.3611 0.3910 0.037 Uiso 1 1 calc R
B7A B 0.6504(7) 0.25889(14) 0.4027(3) 0.0220(12) Uani 1 1 d .
H7A H 0.5880 0.2397 0.4360 0.026 Uiso 1 1 calc R
B6A B 0.7496(7) 0.27962(13) 0.2613(3) 0.0216(12) Uani 1 1 d .
H6A H 0.7031 0.2687 0.2092 0.026 Uiso 1 1 calc R
B8A B 0.7629(7) 0.29575(15) 0.4407(3) 0.0254(13) Uani 1 1 d .
H8A H 0.7805 0.2998 0.4977 0.030 Uiso 1 1 calc R
B9A B 0.8539(7) 0.31810(14) 0.3030(3) 0.0233(13) Uani 1 1 d .
H9A H 0.9242 0.3393 0.2770 0.028 Uiso 1 1 calc R
B10A B 0.7579(6) 0.24601(14) 0.3297(3) 0.0211(12) Uani 1 1 d .
H10A H 0.7701 0.2176 0.3156 0.025 Uiso 1 1 calc R
B11A B 0.9294(7) 0.30739(15) 0.3880(3) 0.0242(13) Uani 1 1 d .
H11A H 1.0536 0.3209 0.4111 0.029 Uiso 1 1 calc R
B12A B 0.9349(7) 0.27492(14) 0.3224(3) 0.0220(12) Uani 1 1 d .
H12A H 1.0611 0.2654 0.3040 0.026 Uiso 1 1 calc R
B13A B 0.8820(7) 0.26238(14) 0.4046(3) 0.0241(13) Uani 1 1 d .
H13A H 0.9742 0.2451 0.4387 0.029 Uiso 1 1 calc R
C40A C 0.5651(5) 0.20067(12) 0.1668(2) 0.0221(11) Uani 1 1 d .
H40A H 0.6056 0.2230 0.1535 0.026 Uiso 1 1 calc R
C41A C 0.5755(6) 0.17283(11) 0.1236(2) 0.0195(10) Uani 1 1 d .
H41A H 0.6258 0.1760 0.0818 0.023 Uiso 1 1 calc R
C42A C 0.5135(5) 0.13977(11) 0.1400(2) 0.0179(10) Uani 1 1 d .
C43A C 0.5147(5) 0.10967(11) 0.0924(2) 0.0175(10) Uani 1 1 d .
C44A C 0.5382(6) 0.11492(12) 0.0232(2) 0.0251(11) Uani 1 1 d .
H44A H 0.5479 0.1382 0.0063 0.030 Uiso 1 1 calc R
C45A C 0.5475(6) 0.08670(12) -0.0204(2) 0.0297(12) Uani 1 1 d .
H45A H 0.5649 0.0907 -0.0671 0.036 Uiso 1 1 calc R
C46A C 0.5317(6) 0.05249(12) 0.0032(2) 0.0252(11) Uani 1 1 d .
H46A H 0.5400 0.0330 -0.0268 0.030 Uiso 1 1 calc R
C47A C 0.5041(6) 0.04725(12) 0.0702(2) 0.0232(11) Uani 1 1 d .
H47A H 0.4906 0.0240 0.0866 0.028 Uiso 1 1 calc R
C48A C 0.4956(6) 0.07532(11) 0.1140(2) 0.0211(11) Uani 1 1 d .
H48A H 0.4762 0.0710 0.1603 0.025 Uiso 1 1 calc R
C49A C 0.4517(5) 0.13696(11) 0.2044(2) 0.0179(10) Uani 1 1 d .
H49A H 0.4120 0.1147 0.2189 0.021 Uiso 1 1 calc R
C50A C 0.4472(5) 0.16577(11) 0.2473(2) 0.0186(10) Uani 1 1 d .
C51A C 0.3844(5) 0.16486(12) 0.3164(2) 0.0197(11) Uani 1 1 d .
C52A C 0.3661(5) 0.13391(12) 0.3531(2) 0.0212(11) Uani 1 1 d .
H52A H 0.3892 0.1118 0.3332 0.025 Uiso 1 1 calc R
C53A C 0.3133(6) 0.13547(12) 0.4193(2) 0.0235(11) Uani 1 1 d .
C54A C 0.3095(6) 0.10385(13) 0.4633(2) 0.0266(11) Uani 1 1 d .
C55A C 0.2474(6) 0.07167(13) 0.4377(2) 0.0292(12) Uani 1 1 d .
H55A H 0.2092 0.0691 0.3901 0.035 Uiso 1 1 calc R
C56A C 0.2406(7) 0.04308(14) 0.4814(3) 0.0417(14) Uani 1 1 d .
H56A H 0.1944 0.0212 0.4641 0.050 Uiso 1 1 calc R
C57A C 0.3021(8) 0.04673(17) 0.5510(3) 0.0566(18) Uani 1 1 d .
H57A H 0.2991 0.0272 0.5811 0.068 Uiso 1 1 calc R
C58A C 0.3673(8) 0.07874(18) 0.5761(3) 0.0532(17) Uani 1 1 d .
H58A H 0.4103 0.0810 0.6235 0.064 Uiso 1 1 calc R
C59A C 0.3703(7) 0.10690(15) 0.5337(2) 0.0388(14) Uani 1 1 d .
H59A H 0.4139 0.1289 0.5517 0.047 Uiso 1 1 calc R
C60A C 0.2687(6) 0.16859(13) 0.4437(2) 0.0286(12) Uani 1 1 d .
H60A H 0.2243 0.1708 0.4869 0.034 Uiso 1 1 calc R
C61A C 0.2901(6) 0.19796(13) 0.4039(3) 0.0308(12) Uani 1 1 d .
H61A H 0.2597 0.2203 0.4210 0.037 Uiso 1 1 calc R
C1B C 0.0698(6) -0.02636(12) 0.1476(2) 0.0264(11) Uani 1 1 d U
C2B C -0.0151(6) -0.04888(12) 0.1916(2) 0.0267(11) Uani 1 1 d .
C3B C -0.1301(7) -0.07443(13) 0.1471(3) 0.0394(14) Uani 1 1 d .
H3B1 H -0.2560 -0.0670 0.1427 0.047 Uiso 1 1 calc R
H3B2 H -0.1206 -0.0984 0.1670 0.047 Uiso 1 1 calc R
C4B C -0.0591(7) -0.07363(14) 0.0772(3) 0.0416(14) Uani 1 1 d .
H4B1 H 0.0380 -0.0909 0.0753 0.050 Uiso 1 1 calc R
H4B2 H -0.1545 -0.0787 0.0395 0.050 Uiso 1 1 calc R
C5B C 0.0090(7) -0.03604(13) 0.0727(2) 0.0334(12) Uani 1 1 d .
H5B1 H -0.0866 -0.0201 0.0526 0.040 Uiso 1 1 calc R
H5B2 H 0.1091 -0.0349 0.0445 0.040 Uiso 1 1 calc R
B3B B 0.1758(7) 0.00882(14) 0.1677(3) 0.0241(13) Uani 1 1 d .
H3B H 0.1838 0.0255 0.1209 0.029 Uiso 1 1 calc R
B5B B 0.2994(7) -0.03178(15) 0.1787(3) 0.0286(14) Uani 1 1 d .
H5B H 0.3793 -0.0435 0.1398 0.034 Uiso 1 1 calc R
B6B B -0.0064(7) -0.04704(15) 0.2706(3) 0.0314(14) Uani 1 1 d .
H6B H -0.1436 -0.0544 0.2812 0.038 Uiso 1 1 calc R
B7B B 0.1702(7) 0.02501(15) 0.2565(3) 0.0251(13) Uani 1 1 d U
H7B H 0.1685 0.0540 0.2667 0.030 Uiso 1 1 calc R
B8B B 0.3586(7) 0.00546(15) 0.2307(3) 0.0270(13) Uani 1 1 d .
H8B H 0.4781 0.0218 0.2237 0.032 Uiso 1 1 calc R
B9B B 0.1930(8) -0.06498(15) 0.2362(3) 0.0348(15) Uani 1 1 d .
H9B H 0.2194 -0.0932 0.2244 0.042 Uiso 1 1 calc R
B10B B 0.0701(7) -0.00495(15) 0.3108(3) 0.0300(14) Uani 1 1 d .
H10B H -0.0024 0.0035 0.3546 0.036 Uiso 1 1 calc R
B11B B 0.3745(7) -0.03808(14) 0.2647(3) 0.0275(13) Uani 1 1 d .
H11B H 0.5060 -0.0515 0.2770 0.033 Uiso 1 1 calc R
B12B B 0.2009(7) -0.04346(15) 0.3191(3) 0.0295(14) Uani 1 1 d .
H12B H 0.2197 -0.0587 0.3684 0.035 Uiso 1 1 calc R
B13B B 0.3028(7) -0.00235(15) 0.3141(3) 0.0282(13) Uani 1 1 d U
H13B H 0.3865 0.0084 0.3603 0.034 Uiso 1 1 calc R
C40B C -0.2639(6) 0.05429(12) 0.3508(2) 0.0261(11) Uani 1 1 d .
H40B H -0.3132 0.0313 0.3516 0.031 Uiso 1 1 calc R
C41B C -0.2610(6) 0.07458(12) 0.4086(2) 0.0261(11) Uani 1 1 d .
H41B H -0.3071 0.0658 0.4484 0.031 Uiso 1 1 calc R
C42B C -0.1888(5) 0.10856(12) 0.4082(2) 0.0214(11) Uani 1 1 d .
C43B C -0.1672(6) 0.12999(12) 0.4716(2) 0.0217(11) Uani 1 1 d .
C44B C -0.1132(6) 0.11401(13) 0.5348(2) 0.0291(12) Uani 1 1 d .
H44B H -0.0933 0.0893 0.5365 0.035 Uiso 1 1 calc R
C45B C -0.0880(7) 0.13343(13) 0.5953(3) 0.0342(13) Uani 1 1 d .
H45B H -0.0512 0.1221 0.6379 0.041 Uiso 1 1 calc R
C46B C -0.1167(6) 0.16909(13) 0.5929(2) 0.0310(12) Uani 1 1 d .
H46B H -0.0989 0.1826 0.6339 0.037 Uiso 1 1 calc R
C47B C -0.1716(6) 0.18549(13) 0.5309(2) 0.0308(12) Uani 1 1 d .
H47B H -0.1928 0.2102 0.5298 0.037 Uiso 1 1 calc R
C48B C -0.1960(6) 0.16605(12) 0.4702(2) 0.0257(11) Uani 1 1 d .
H48B H -0.2323 0.1775 0.4278 0.031 Uiso 1 1 calc R
C49B C -0.1328(5) 0.12033(11) 0.3467(2) 0.0185(10) Uani 1 1 d .
H49B H -0.0902 0.1437 0.3435 0.022 Uiso 1 1 calc R
C50B C -0.1389(5) 0.09814(11) 0.2903(2) 0.0194(10) Uani 1 1 d U
C51B C -0.0794(5) 0.10835(12) 0.2228(2) 0.0203(10) Uani 1 1 d .
C52B C -0.0262(5) 0.14210(12) 0.2078(2) 0.0206(11) Uani 1 1 d .
H52B H -0.0193 0.1598 0.2424 0.025 Uiso 1 1 calc R
C53B C 0.0176(5) 0.15048(12) 0.1418(2) 0.0207(11) Uani 1 1 d .
C54B C 0.0757(5) 0.18636(12) 0.1251(2) 0.0195(10) Uani 1 1 d .
C55B C 0.0413(6) 0.21585(11) 0.1641(2) 0.0202(10) Uani 1 1 d .
H55B H -0.0227 0.2131 0.2027 0.024 Uiso 1 1 calc R
C56B C 0.0975(6) 0.24839(13) 0.1479(2) 0.0268(11) Uani 1 1 d .
H56B H 0.0722 0.2680 0.1752 0.032 Uiso 1 1 calc R
C57B C 0.1920(6) 0.25345(13) 0.0916(2) 0.0288(12) Uani 1 1 d .
H57B H 0.2326 0.2763 0.0809 0.035 Uiso 1 1 calc R
C58B C 0.2254(6) 0.22489(13) 0.0518(2) 0.0293(12) Uani 1 1 d .
H58B H 0.2879 0.2280 0.0129 0.035 Uiso 1 1 calc R
C59B C 0.1688(6) 0.19185(13) 0.0680(2) 0.0265(11) Uani 1 1 d .
H59B H 0.1930 0.1724 0.0400 0.032 Uiso 1 1 calc R
C60B C 0.0045(6) 0.12345(12) 0.0935(2) 0.0228(11) Uani 1 1 d .
H60B H 0.0284 0.1279 0.0478 0.027 Uiso 1 1 calc R
C61B C -0.0431(6) 0.09019(13) 0.1123(2) 0.0257(11) Uani 1 1 d .
H61B H -0.0471 0.0719 0.0791 0.031 Uiso 1 1 calc R

loop_
_atom_site_aniso_label
_atom_site_aniso_U_11
_atom_site_aniso_U_22
_atom_site_aniso_U_33
_atom_site_aniso_U_23
_atom_site_aniso_U_13
_atom_site_aniso_U_12
Sn4A 0.01725(16) 0.01864(17) 0.02911(19) -0.00533(15) 0.00312(13) -0.00042(14)
Sn4B 0.01924(17) 0.02120(18) 0.0321(2) -0.00630(16) 0.00139(13) -0.00044(15)
N41A 0.018(2) 0.023(2) 0.026(2) -0.0039(18) 0.0028(17) -0.0021(17)
N42A 0.025(2) 0.024(2) 0.028(2) -0.0074(19) 0.0131(18) -0.0022(17)
N41B 0.018(2) 0.019(2) 0.028(2) -0.0052(18) 0.0046(17) -0.0007(17)
N42B 0.022(2) 0.024(2) 0.024(2) -0.0036(19) -0.0016(17) 0.0039(17)
C1A 0.027(3) 0.017(3) 0.036(3) -0.013(2) 0.000(2) 0.001(2)
C2A 0.026(3) 0.014(2) 0.030(3) 0.003(2) 0.005(2) 0.001(2)
C3A 0.041(3) 0.032(3) 0.037(3) 0.010(3) 0.004(2) 0.010(3)
C4A 0.047(4) 0.062(4) 0.065(5) 0.027(3) 0.012(3) 0.026(3)
C5A 0.037(3) 0.030(3) 0.053(4) -0.015(3) 0.000(3) 0.016(2)
B3A 0.024(3) 0.020(3) 0.032(3) -0.007(3) 0.006(2) -0.006(2)
B5A 0.028(3) 0.030(4) 0.035(4) -0.007(3) 0.003(3) -0.007(3)
B7A 0.020(3) 0.022(3) 0.024(3) 0.000(2) 0.002(2) 0.000(2)
B6A 0.022(3) 0.020(3) 0.023(3) -0.003(2) 0.003(2) -0.002(2)
B8A 0.021(3) 0.033(3) 0.022(3) -0.006(3) 0.006(2) -0.001(3)
B9A 0.020(3) 0.025(3) 0.026(3) -0.004(3) 0.007(2) -0.007(2)
B10A 0.018(3) 0.019(3) 0.028(3) -0.003(2) 0.005(2) 0.000(2)
B11A 0.017(3) 0.035(3) 0.021(3) -0.009(3) 0.002(2) -0.005(2)
B12A 0.019(3) 0.029(3) 0.019(3) -0.004(2) 0.007(2) 0.003(2)
B13A 0.022(3) 0.029(3) 0.022(3) 0.001(2) 0.003(2) -0.002(2)
C40A 0.022(3) 0.023(3) 0.021(3) -0.001(2) 0.000(2) -0.007(2)
C41A 0.021(2) 0.017(3) 0.021(3) 0.001(2) 0.004(2) -0.002(2)
C42A 0.013(2) 0.020(3) 0.020(3) -0.001(2) -0.0004(19) 0.0021(19)
C43A 0.019(2) 0.015(3) 0.019(3) 0.001(2) 0.0061(19) 0.0017(19)
C44A 0.034(3) 0.017(3) 0.025(3) 0.000(2) 0.005(2) -0.001(2)
C45A 0.048(3) 0.026(3) 0.017(3) 0.000(2) 0.009(2) -0.004(2)
C46A 0.036(3) 0.017(3) 0.025(3) -0.004(2) 0.010(2) -0.002(2)
C47A 0.031(3) 0.013(3) 0.026(3) -0.003(2) 0.009(2) -0.004(2)
C48A 0.025(3) 0.021(3) 0.019(3) 0.005(2) 0.006(2) -0.003(2)
C49A 0.019(2) 0.011(2) 0.023(3) 0.001(2) 0.000(2) 0.0012(19)
C50A 0.015(2) 0.017(3) 0.024(3) 0.000(2) 0.003(2) -0.0011(19)
C51A 0.009(2) 0.023(3) 0.027(3) -0.007(2) -0.0002(19) -0.0013(19)
C52A 0.022(2) 0.025(3) 0.017(3) -0.008(2) 0.004(2) 0.001(2)
C53A 0.018(2) 0.034(3) 0.018(3) 0.000(2) 0.001(2) -0.004(2)
C54A 0.024(3) 0.038(3) 0.019(3) -0.001(2) 0.006(2) 0.002(2)
C55A 0.038(3) 0.034(3) 0.017(3) 0.003(2) 0.008(2) 0.007(2)
C56A 0.056(4) 0.038(3) 0.032(3) 0.010(3) 0.008(3) 0.006(3)
C57A 0.078(5) 0.052(4) 0.043(4) 0.027(3) 0.019(3) 0.019(4)
C58A 0.071(4) 0.066(5) 0.023(3) 0.006(3) 0.003(3) 0.019(4)
C59A 0.042(3) 0.054(4) 0.021(3) -0.006(3) 0.002(2) 0.003(3)
C60A 0.025(3) 0.034(3) 0.029(3) -0.011(2) 0.012(2) -0.005(2)
C61A 0.026(3) 0.026(3) 0.042(3) -0.016(3) 0.015(2) -0.007(2)
C1B 0.023(2) 0.030(3) 0.026(3) 0.001(2) 0.003(2) 0.007(2)
C2B 0.028(3) 0.016(3) 0.036(3) -0.002(2) 0.005(2) -0.002(2)
C3B 0.047(3) 0.019(3) 0.051(4) -0.001(3) 0.001(3) -0.006(2)
C4B 0.042(3) 0.038(3) 0.043(3) -0.017(3) -0.003(3) 0.007(3)
C5B 0.035(3) 0.032(3) 0.033(3) -0.004(2) 0.007(2) 0.008(2)
B3B 0.020(3) 0.025(3) 0.028(3) 0.008(3) 0.006(2) 0.000(2)
B5B 0.029(3) 0.029(3) 0.029(3) 0.006(3) 0.013(3) 0.016(3)
B6B 0.022(3) 0.031(4) 0.042(4) -0.001(3) 0.007(3) -0.005(3)
B7B 0.022(3) 0.023(3) 0.029(3) -0.004(2) -0.001(2) -0.001(2)
B8B 0.021(3) 0.033(3) 0.028(3) 0.014(3) 0.007(3) 0.004(3)
B9B 0.045(4) 0.019(3) 0.040(4) 0.006(3) 0.001(3) 0.006(3)
B10B 0.027(3) 0.037(4) 0.026(3) -0.001(3) 0.004(3) 0.004(3)
B11B 0.030(3) 0.024(3) 0.029(3) 0.009(3) 0.005(3) 0.010(3)
B12B 0.032(3) 0.031(3) 0.026(3) 0.013(3) 0.005(3) 0.004(3)
B13B 0.025(3) 0.031(3) 0.029(3) 0.003(3) 0.005(2) 0.002(2)
C40B 0.021(3) 0.019(3) 0.039(3) -0.005(2) 0.010(2) -0.004(2)
C41B 0.025(3) 0.020(3) 0.036(3) 0.003(2) 0.011(2) 0.001(2)
C42B 0.018(2) 0.022(3) 0.024(3) 0.003(2) 0.005(2) 0.007(2)
C43B 0.024(3) 0.020(3) 0.023(3) 0.001(2) 0.010(2) 0.000(2)
C44B 0.036(3) 0.020(3) 0.034(3) 0.001(2) 0.014(2) 0.000(2)
C45B 0.045(3) 0.033(3) 0.026(3) 0.006(2) 0.011(2) -0.003(3)
C46B 0.043(3) 0.030(3) 0.022(3) -0.007(2) 0.012(2) -0.008(2)
C47B 0.047(3) 0.017(3) 0.029(3) -0.006(2) 0.011(2) -0.006(2)
C48B 0.030(3) 0.024(3) 0.024(3) 0.002(2) 0.005(2) 0.000(2)
C49B 0.017(2) 0.016(2) 0.022(3) 0.000(2) 0.002(2) 0.0024(19)
C50B 0.013(2) 0.019(3) 0.026(3) 0.002(2) -0.0024(19) -0.0001(19)
C51B 0.016(2) 0.018(3) 0.026(3) -0.004(2) -0.004(2) 0.0053(19)
C52B 0.017(2) 0.021(3) 0.022(3) -0.006(2) -0.003(2) 0.005(2)
C53B 0.018(2) 0.024(3) 0.020(3) 0.000(2) -0.002(2) 0.003(2)
C54B 0.017(2) 0.026(3) 0.014(2) 0.001(2) -0.0031(19) 0.004(2)
C55B 0.021(2) 0.024(3) 0.016(2) -0.001(2) 0.0008(19) 0.003(2)
C56B 0.033(3) 0.028(3) 0.019(3) 0.001(2) -0.001(2) 0.010(2)
C57B 0.036(3) 0.028(3) 0.021(3) 0.005(2) -0.004(2) 0.006(2)
C58B 0.036(3) 0.033(3) 0.018(3) 0.006(2) 0.003(2) 0.006(2)
C59B 0.031(3) 0.027(3) 0.021(3) -0.002(2) 0.000(2) 0.007(2)
C60B 0.025(3) 0.026(3) 0.016(2) -0.004(2) -0.001(2) 0.003(2)
C61B 0.025(3) 0.031(3) 0.020(3) -0.006(2) -0.002(2) 0.005(2)

loop_
_atom_type_symbol
_atom_type_description
_atom_type_scat_dispersion_real
_atom_type_scat_dispersion_imag
_atom_type_scat_source
C C 0.0033 0.0016 'International Tables Vol C Tables 4.2.6.8 and 6.1.1.4'
H H 0.0000 0.0000 'International Tables Vol C Tables 4.2.6.8 and 6.1.1.4'
B B 0.0013 0.0007 'International Tables Vol C Tables 4.2.6.8 and 6.1.1.4'
N N 0.0061 0.0033 'International Tables Vol C Tables 4.2.6.8 and 6.1.1.4'
Sn Sn -0.6537 1.4246 'International Tables Vol C Tables 4.2.6.8 and 6.1.1.4'

loop_
_geom_angle_atom_site_label_1
_geom_angle_atom_site_label_2
_geom_angle_atom_site_label_3
_geom_angle
N42A Sn4A N41A 65.99(12)
N42A Sn4A B10A 96.50(15)
N41A Sn4A B10A 81.60(15)
N42A Sn4A B7A 85.18(15)
N41A Sn4A B7A 112.96(14)
B10A Sn4A B7A 41.51(16)
N41B Sn4B B7B 87.23(15)
N41B Sn4B N42B 65.71(12)
B7B Sn4B N42B 81.52(15)
N41B Sn4B B10B 83.69(15)
B7B Sn4B B10B 41.28(18)
N42B Sn4B B10B 116.82(15)
N41B Sn4B B3B 125.13(14)
B7B Sn4B B3B 42.12(17)
N42B Sn4B B3B 83.72(14)
B10B Sn4B B3B 70.58(17)
C40A N41A C50A 118.4(4)
C40A N41A Sn4A 119.8(3)
C50A N41A Sn4A 121.2(3)
C61A N42A C51A 118.9(4)
C61A N42A Sn4A 119.1(3)
C51A N42A Sn4A 121.4(3)
C40B N41B C50B 118.5(4)
C40B N41B Sn4B 118.7(3)
C50B N41B Sn4B 121.3(3)
C61B N42B C51B 118.5(4)
C61B N42B Sn4B 121.6(3)
C51B N42B Sn4B 119.7(3)
C2A C1A C5A 107.6(4)
C2A C1A B3A 128.3(4)
C5A C1A B3A 123.8(4)
C2A C1A B5A 92.6(3)
C5A C1A B5A 121.3(4)
B3A C1A B5A 66.6(3)
C1A C2A C3A 108.8(4)
C1A C2A B6A 127.1(4)
C3A C2A B6A 122.3(4)
C1A C2A B9A 103.3(4)
C3A C2A B9A 119.1(4)
B6A C2A B9A 64.1(3)
C4A C3A C2A 105.0(4)
C4A C3A H3A1 110.7
C2A C3A H3A1 110.7
C4A C3A H3A2 110.7
C2A C3A H3A2 110.7
H3A1 C3A H3A2 108.8
C3A C4A C5A 104.7(4)
C3A C4A H4A1 110.8
C5A C4A H4A1 110.8
C3A C4A H4A2 110.8
C5A C4A H4A2 110.8
H4A1 C4A H4A2 108.9
C1A C5A C4A 105.2(4)
C1A C5A H5A1 110.7
C4A C5A H5A1 110.7
C1A C5A H5A2 110.7
C4A C5A H5A2 110.7
H5A1 C5A H5A2 108.8
C1A B3A B8A 118.4(4)
C1A B3A B7A 115.5(4)
B8A B3A B7A 58.8(3)
C1A B3A B5A 63.7(3)
B8A B3A B5A 60.3(3)
B7A B3A B5A 103.6(4)
C1A B3A H3A 104.5
B8A B3A H3A 135.6
B7A B3A H3A 113.3
B5A B3A H3A 142.4
B11A B5A B8A 60.1(3)
B11A B5A C1A 125.0(4)
B8A B5A C1A 102.6(4)
B11A B5A B3A 108.2(4)
B8A B5A B3A 56.8(3)
C1A B5A B3A 49.8(3)
B11A B5A B9A 56.4(3)
B8A B5A B9A 105.7(4)
C1A B5A B9A 85.6(3)
B3A B5A B9A 114.6(4)
B11A B5A H5A 118.3
B8A B5A H5A 129.3
C1A B5A H5A 112.2
B3A B5A H5A 126.5
B9A B5A H5A 112.5
B13A B7A B8A 59.7(3)
B13A B7A B10A 59.5(3)
B8A B7A B10A 108.1(4)
B13A B7A B3A 109.9(4)
B8A B7A B3A 58.1(3)
B10A B7A B3A 116.1(4)
B13A B7A Sn4A 123.5(3)
B8A B7A Sn4A 132.8(3)
B10A B7A Sn4A 65.8(2)
B3A B7A Sn4A 81.9(2)
B13A B7A H7A 121.7
B8A B7A H7A 119.3
B10A B7A H7A 123.3
B3A B7A H7A 114.7
Sn4A B7A H7A 98.7
C2A B6A B12A 117.0(4)
C2A B6A B9A 63.6(3)
B12A B6A B9A 59.9(3)
C2A B6A B10A 116.0(4)
B12A B6A B10A 58.4(3)
B9A B6A B10A 104.7(4)
C2A B6A H6A 104.8
B12A B6A H6A 136.8
B9A B6A H6A 141.7
B10A B6A H6A 112.7
B3A B8A B13A 114.5(4)
B3A B8A B7A 63.1(3)
B13A B8A B7A 60.1(3)
B3A B8A B11A 111.6(4)
B13A B8A B11A 60.7(3)
B7A B8A B11A 107.2(4)
B3A B8A B5A 62.9(3)
B13A B8A B5A 108.5(4)
B7A B8A B5A 108.6(4)
B11A B8A B5A 58.0(3)
B3A B8A H8A 116.4
B13A B8A H8A 119.7
B7A B8A H8A 121.9
B11A B8A H8A 122.3
B5A B8A H8A 122.2
B11A B9A B12A 60.9(3)
B11A B9A C2A 121.0(4)
B12A B9A C2A 105.5(3)
B11A B9A B6A 108.7(4)
B12A B9A B6A 58.3(3)
C2A B9A B6A 52.3(3)
B11A B9A B5A 56.2(3)
B12A B9A B5A 105.5(4)
C2A B9A B5A 78.3(3)
B6A B9A B5A 111.0(3)
B11A B9A H9A 118.7
B12A B9A H9A 126.0
C2A B9A H9A 114.3
B6A B9A H9A 125.5
B5A B9A H9A 116.8
B12A B10A B13A 60.5(3)
B12A B10A B7A 108.6(4)
B13A B10A B7A 59.2(3)
B12A B10A B6A 58.0(3)
B13A B10A B6A 109.3(4)
B7A B10A B6A 114.2(4)
B12A B10A Sn4A 131.8(3)
B13A B10A Sn4A 130.0(3)
B7A B10A Sn4A 72.7(2)
B6A B10A Sn4A 77.1(2)
B12A B10A H10A 119.8
B13A B10A H10A 119.5
B7A B10A H10A 121.1
B6A B10A H10A 119.0
Sn4A B10A H10A 95.8
B5A B11A B9A 67.4(3)
B5A B11A B8A 61.9(3)
B9A B11A B8A 115.8(4)
B5A B11A B13A 110.2(4)
B9A B11A B13A 110.3(4)
B8A B11A B13A 58.9(3)
B5A B11A B12A 113.9(4)
B9A B11A B12A 60.4(3)
B8A B11A B12A 108.9(4)
B13A B11A B12A 59.5(3)
B5A B11A H11A 116.8
B9A B11A H11A 116.5
B8A B11A H11A 120.0
B13A B11A H11A 122.8
B12A B11A H11A 121.2
B6A B12A B10A 63.7(3)
B6A B12A B13A 113.6(4)
B10A B12A B13A 60.0(3)
B6A B12A B9A 61.8(3)
B10A B12A B9A 110.2(4)
B13A B12A B9A 109.4(4)
B6A B12A B11A 109.8(4)
B10A B12A B11A 106.9(4)
B13A B12A B11A 60.2(3)
B9A B12A B11A 58.7(3)
B6A B12A H12A 117.6
B10A B12A H12A 121.0
B13A B12A H12A 119.8
B9A B12A H12A 121.2
B11A B12A H12A 123.1
B8A B13A B7A 60.1(3)
B8A B13A B10A 109.9(4)
B7A B13A B10A 61.3(3)
B8A B13A B12A 110.8(4)
B7A B13A B12A 109.4(4)
B10A B13A B12A 59.5(3)
B8A B13A B11A 60.4(3)
B7A B13A B11A 106.9(4)
B10A B13A B11A 106.5(4)
B12A B13A B11A 60.3(3)
B8A B13A H13A 120.0
B7A B13A H13A 121.4
B10A B13A H13A 121.7
B12A B13A H13A 120.5
B11A B13A H13A 123.0
N41A C40A C41A 122.7(4)
N41A C40A H40A 118.6
C41A C40A H40A 118.6
C40A C41A C42A 120.8(4)
C40A C41A H41A 119.6
C42A C41A H41A 119.6
C41A C42A C49A 115.7(4)
C41A C42A C43A 121.8(4)
C49A C42A C43A 122.5(4)
C48A C43A C44A 117.4(4)
C48A C43A C42A 121.9(4)
C44A C43A C42A 120.8(4)
C45A C44A C43A 120.7(4)
C45A C44A H44A 119.6
C43A C44A H44A 119.6
C44A C45A C46A 120.5(4)
C44A C45A H45A 119.7
C46A C45A H45A 119.7
C47A C46A C45A 119.0(4)
C47A C46A H46A 120.5
C45A C46A H46A 120.5
C46A C47A C48A 120.7(4)
C46A C47A H47A 119.7
C48A C47A H47A 119.7
C47A C48A C43A 121.7(4)
C47A C48A H48A 119.2
C43A C48A H48A 119.2
C50A C49A C42A 121.5(4)
C50A C49A H49A 119.3
C42A C49A H49A 119.3
N41A C50A C49A 120.7(4)
N41A C50A C51A 114.6(4)
C49A C50A C51A 124.6(4)
N42A C51A C52A 121.3(4)
N42A C51A C50A 115.3(4)
C52A C51A C50A 123.4(4)
C51A C52A C53A 119.8(4)
C51A C52A H52A 120.1
C53A C52A H52A 120.1
C60A C53A C52A 117.4(4)
C60A C53A C54A 120.5(4)
C52A C53A C54A 122.1(4)
C55A C54A C59A 119.1(5)
C55A C54A C53A 122.3(4)
C59A C54A C53A 118.5(4)
C54A C55A C56A 120.2(5)
C54A C55A H55A 119.9
C56A C55A H55A 119.9
C55A C56A C57A 119.5(5)
C55A C56A H56A 120.2
C57A C56A H56A 120.2
C58A C57A C56A 120.1(5)
C58A C57A H57A 120.0
C56A C57A H57A 120.0
C59A C58A C57A 120.4(5)
C59A C58A H58A 119.8
C57A C58A H58A 119.8
C58A C59A C54A 120.6(5)
C58A C59A H59A 119.7
C54A C59A H59A 119.7
C61A C60A C53A 118.9(4)
C61A C60A H60A 120.6
C53A C60A H60A 120.6
N42A C61A C60A 123.5(4)
N42A C61A H61A 118.3
C60A C61A H61A 118.3
C2B C1B C5B 109.2(4)
C2B C1B B3B 127.6(4)
C5B C1B B3B 121.8(4)
C2B C1B B5B 102.5(4)
C5B C1B B5B 118.2(4)
B3B C1B B5B 64.3(3)
C1B C2B C3B 108.0(4)
C1B C2B B6B 127.7(4)
C3B C2B B6B 124.2(4)
C1B C2B B9B 93.7(3)
C3B C2B B9B 118.2(4)
B6B C2B B9B 66.4(3)
C2B C3B C4B 105.3(4)
C2B C3B H3B1 110.7
C4B C3B H3B1 110.7
C2B C3B H3B2 110.7
C4B C3B H3B2 110.7
H3B1 C3B H3B2 108.8
C5B C4B C3B 103.1(4)
C5B C4B H4B1 111.1
C3B C4B H4B1 111.1
C5B C4B H4B2 111.1
C3B C4B H4B2 111.1
H4B1 C4B H4B2 109.1
C4B C5B C1B 103.6(4)
C4B C5B H5B1 111.0
C1B C5B H5B1 111.0
C4B C5B H5B2 111.0
C1B C5B H5B2 111.0
H5B1 C5B H5B2 109.0
C1B B3B B8B 116.8(4)
C1B B3B B5B 63.4(3)
B8B B3B B5B 59.7(3)
C1B B3B B7B 116.5(4)
B8B B3B B7B 57.6(3)
B5B B3B B7B 103.8(4)
C1B B3B Sn4B 77.0(2)
B8B B3B Sn4B 117.8(3)
B5B B3B Sn4B 126.1(3)
B7B B3B Sn4B 62.3(2)
C1B B3B H3B 110.4
B8B B3B H3B 120.3
B5B B3B H3B 120.3
B7B B3B H3B 126.1
Sn4B B3B H3B 106.6
B11B B5B B8B 61.2(3)
B11B B5B C1B 123.0(4)
B8B B5B C1B 106.0(4)
B11B B5B B3B 110.0(4)
B8B B5B B3B 58.7(3)
C1B B5B B3B 52.3(3)
B11B B5B B9B 56.9(3)
B8B B5B B9B 106.4(4)
C1B B5B B9B 79.5(3)
B3B B5B B9B 112.4(4)
B11B B5B H5B 117.7
B8B B5B H5B 126.0
C1B B5B H5B 113.4
B3B B5B H5B 124.9
B9B B5B H5B 115.7
C2B B6B B12B 118.7(4)
C2B B6B B10B 116.2(4)
B12B B6B B10B 58.8(3)
C2B B6B B9B 63.9(3)
B12B B6B B9B 60.4(3)
B10B B6B B9B 104.1(4)
C2B B6B H6B 104.0
B12B B6B H6B 135.8
B10B B6B H6B 112.9
B9B B6B H6B 142.2
B8B B7B B13B 60.4(3)
B8B B7B B10B 108.8(4)
B13B B7B B10B 59.5(3)
B8B B7B B3B 58.3(3)
B13B B7B B3B 109.5(4)
B10B B7B B3B 114.0(4)
B8B B7B Sn4B 131.2(3)
B13B B7B Sn4B 131.7(3)
B10B B7B Sn4B 74.3(2)
B3B B7B Sn4B 75.6(2)
B8B B7B H7B 120.0
B13B B7B H7B 118.8
B10B B7B H7B 120.3
B3B B7B H7B 119.8
Sn4B B7B H7B 95.4
B7B B8B B3B 64.1(3)
B7B B8B B13B 60.5(3)
B3B B8B B13B 114.3(4)
B7B B8B B5B 110.3(4)
B3B B8B B5B 61.6(3)
B13B B8B B5B 109.1(4)
B7B B8B B11B 108.1(4)
B3B B8B B11B 110.2(4)
B13B B8B B11B 60.6(3)
B5B B8B B11B 58.3(3)
B7B B8B H8B 120.3
B3B B8B H8B 117.3
B13B B8B H8B 119.6
B5B B8B H8B 121.7
B11B B8B H8B 122.6
B11B B9B B12B 60.6(3)
B11B B9B C2B 124.3(4)
B12B B9B C2B 102.4(4)
B11B B9B B6B 108.2(4)
B12B B9B B6B 56.8(3)
C2B B9B B6B 49.7(3)
B11B B9B B5B 55.9(3)
B12B B9B B5B 104.8(4)
C2B B9B B5B 84.2(3)
B6B B9B B5B 112.7(4)
B11B B9B H9B 118.1
B12B B9B H9B 128.9
C2B B9B H9B 112.9
B6B B9B H9B 126.8
B5B B9B H9B 114.1
B13B B10B B12B 59.5(3)
B13B B10B B7B 59.5(3)
B12B B10B B7B 108.0(4)
B13B B10B B6B 109.2(4)
B12B B10B B6B 57.8(3)
B7B B10B B6B 115.6(4)
B13B B10B Sn4B 122.2(3)
B12B B10B Sn4B 132.6(3)
B7B B10B Sn4B 64.5(2)
B6B B10B Sn4B 82.5(3)
B13B B10B H10B 122.3
B12B B10B H10B 119.2
B7B B10B H10B 123.7
B6B B10B H10B 114.7
Sn4B B10B H10B 99.3
B5B B11B B9B 67.2(3)
B5B B11B B8B 60.5(3)
B9B B11B B8B 113.9(4)
B5B B11B B13B 109.6(4)
B9B B11B B13B 109.7(4)
B8B B11B B13B 59.1(3)
B5B B11B B12B 114.3(4)
B9B B11B B12B 61.4(3)
B8B B11B B12B 107.7(4)
B13B B11B B12B 58.4(3)
B5B B11B H11B 117.1
B9B B11B H11B 116.8
B8B B11B H11B 121.4
B13B B11B H11B 123.2
B12B B11B H11B 121.1
B6B B12B B13B 114.6(4)
B6B B12B B10B 63.4(3)
B13B B12B B10B 60.2(3)
B6B B12B B11B 111.2(4)
B13B B12B B11B 60.5(3)
B10B B12B B11B 107.1(4)
B6B B12B B9B 62.9(3)
B13B B12B B9B 108.7(4)
B10B B12B B9B 109.3(4)
B11B B12B B9B 58.1(3)
B6B B12B H12B 116.4
B13B B12B H12B 119.7
B10B B12B H12B 121.4
B11B B12B H12B 122.7
B9B B12B H12B 121.8
B12B B13B B8B 110.9(4)
B12B B13B B10B 60.3(3)
B8B B13B B10B 108.8(4)
B12B B13B B7B 109.8(4)
B8B B13B B7B 59.1(3)
B10B B13B B7B 60.9(3)
B12B B13B B11B 61.1(3)
B8B B13B B11B 60.3(3)
B10B B13B B11B 107.7(4)
B7B B13B B11B 106.7(4)
B12B B13B H13B 119.6
B8B B13B H13B 120.8
B10B B13B H13B 121.5
B7B B13B H13B 122.0
B11B B13B H13B 122.3
N41B C40B C41B 123.8(4)
N41B C40B H40B 118.1
C41B C40B H40B 118.1
C40B C41B C42B 118.8(4)
C40B C41B H41B 120.6
C42B C41B H41B 120.6
C49B C42B C41B 117.2(4)
C49B C42B C43B 122.3(4)
C41B C42B C43B 120.4(4)
C48B C43B C44B 118.4(4)
C48B C43B C42B 121.7(4)
C44B C43B C42B 119.9(4)
C45B C44B C43B 121.5(4)
C45B C44B H44B 119.3
C43B C44B H44B 119.3
C46B C45B C44B 119.3(5)
C46B C45B H45B 120.4
C44B C45B H45B 120.4
C45B C46B C47B 120.4(5)
C45B C46B H46B 119.8
C47B C46B H46B 119.8
C46B C47B C48B 120.4(4)
C46B C47B H47B 119.8
C48B C47B H47B 119.8
C43B C48B C47B 120.1(4)
C43B C48B H48B 120.0
C47B C48B H48B 120.0
C50B C49B C42B 120.5(4)
C50B C49B H49B 119.7
C42B C49B H49B 119.7
N41B C50B C49B 121.0(4)
N41B C50B C51B 114.8(4)
C49B C50B C51B 124.2(4)
N42B C51B C52B 121.0(4)
N42B C51B C50B 115.4(4)
C52B C51B C50B 123.5(4)
C51B C52B C53B 120.7(4)
C51B C52B H52B 119.7
C53B C52B H52B 119.7
C60B C53B C52B 116.8(4)
C60B C53B C54B 121.8(4)
C52B C53B C54B 121.3(4)
C55B C54B C59B 117.3(4)
C55B C54B C53B 122.5(4)
C59B C54B C53B 120.2(4)
C56B C55B C54B 121.2(4)
C56B C55B H55B 119.4
C54B C55B H55B 119.4
C55B C56B C57B 120.9(4)
C55B C56B H56B 119.5
C57B C56B H56B 119.5
C58B C57B C56B 119.0(5)
C58B C57B H57B 120.5
C56B C57B H57B 120.5
C59B C58B C57B 120.4(5)
C59B C58B H58B 119.8
C57B C58B H58B 119.8
C58B C59B C54B 121.2(4)
C58B C59B H59B 119.4
C54B C59B H59B 119.4
C61B C60B C53B 119.7(4)
C61B C60B H60B 120.2
C53B C60B H60B 120.2
N42B C61B C60B 123.2(4)
N42B C61B H61B 118.4
C60B C61B H61B 118.4

loop_
_geom_bond_atom_site_label_1
_geom_bond_atom_site_label_2
_geom_bond_distance
Sn4A N42A 2.419(4)
Sn4A N41A 2.433(4)
Sn4A B10A 2.469(5)
Sn4A B7A 2.585(5)
Sn4B N41B 2.415(4)
Sn4B B7B 2.441(5)
Sn4B N42B 2.462(4)
Sn4B B10B 2.604(5)
Sn4B B3B 2.671(5)
N41A C40A 1.349(5)
N41A C50A 1.349(5)
N42A C61A 1.326(6)
N42A C51A 1.350(5)
N41B C40B 1.339(6)
N41B C50B 1.348(5)
N42B C61B 1.343(6)
N42B C51B 1.352(5)
C1A C2A 1.431(6)
C1A C5A 1.520(6)
C1A B3A 1.543(7)
C1A B5A 1.811(7)
C2A C3A 1.534(6)
C2A B6A 1.593(7)
C2A B9A 1.802(7)
C3A C4A 1.485(7)
C3A H3A1 0.9900
C3A H3A2 0.9900
C4A C5A 1.528(7)
C4A H4A1 0.9900
C4A H4A2 0.9900
C5A H5A1 0.9900
C5A H5A2 0.9900
B3A B8A 1.744(7)
B3A B7A 1.831(7)
B3A B5A 1.855(8)
B3A H3A 1.1200
B5A B11A 1.740(8)
B5A B8A 1.809(8)
B5A B9A 1.932(8)
B5A H5A 1.1200
B7A B13A 1.758(7)
B7A B8A 1.758(7)
B7A B10A 1.794(7)
B7A H7A 1.1200
B6A B12A 1.745(7)
B6A B9A 1.809(7)
B6A B10A 1.845(7)
B6A H6A 1.1200
B8A B13A 1.751(7)
B8A B11A 1.777(7)
B8A H8A 1.1200
B9A B11A 1.744(7)
B9A B12A 1.776(7)
B9A H9A 1.1200
B10A B12A 1.753(7)
B10A B13A 1.762(7)
B10A H10A 1.1200
B11A B13A 1.784(8)
B11A B12A 1.784(7)
B11A H11A 1.1200
B12A B13A 1.771(7)
B12A H12A 1.1200
B13A H13A 1.1200
C40A C41A 1.361(6)
C40A H40A 0.9500
C41A C42A 1.390(6)
C41A H41A 0.9500
C42A C49A 1.400(6)
C42A C43A 1.475(6)
C43A C48A 1.383(6)
C43A C44A 1.401(6)
C44A C45A 1.378(6)
C44A H44A 0.9500
C45A C46A 1.388(6)
C45A H45A 0.9500
C46A C47A 1.367(6)
C46A H46A 0.9500
C47A C48A 1.374(6)
C47A H47A 0.9500
C48A H48A 0.9500
C49A C50A 1.382(6)
C49A H49A 0.9500
C50A C51A 1.487(6)
C51A C52A 1.391(6)
C52A C53A 1.403(6)
C52A H52A 0.9500
C53A C60A 1.400(6)
C53A C54A 1.479(6)
C54A C55A 1.382(7)
C54A C59A 1.406(6)
C55A C56A 1.386(7)
C55A H55A 0.9500
C56A C57A 1.395(8)
C56A H56A 0.9500
C57A C58A 1.380(8)
C57A H57A 0.9500
C58A C59A 1.355(8)
C58A H58A 0.9500
C59A H59A 0.9500
C60A C61A 1.381(7)
C60A H60A 0.9500
C61A H61A 0.9500
C1B C2B 1.420(6)
C1B C5B 1.530(6)
C1B B3B 1.584(7)
C1B B5B 1.789(7)
C2B C3B 1.511(6)
C2B B6B 1.543(7)
C2B B9B 1.818(7)
C3B C4B 1.529(7)
C3B H3B1 0.9900
C3B H3B2 0.9900
C4B C5B 1.523(7)
C4B H4B1 0.9900
C4B H4B2 0.9900
C5B H5B1 0.9900
C5B H5B2 0.9900
B3B B8B 1.750(7)
B3B B5B 1.803(7)
B3B B7B 1.850(7)
B3B H3B 1.1200
B5B B11B 1.730(8)
B5B B8B 1.769(8)
B5B B9B 1.927(8)
B5B H5B 1.1200
B6B B12B 1.744(8)
B6B B10B 1.844(8)
B6B B9B 1.855(8)
B6B H6B 1.1200
B7B B8B 1.736(7)
B7B B13B 1.761(7)
B7B B10B 1.785(8)
B7B H7B 1.1200
B8B B13B 1.760(7)
B8B B11B 1.780(7)
B8B H8B 1.1200
B9B B11B 1.752(8)
B9B B12B 1.812(8)
B9B H9B 1.1200
B10B B13B 1.761(7)
B10B B12B 1.763(8)
B10B H10B 1.1200
B11B B13B 1.787(8)
B11B B12B 1.798(8)
B11B H11B 1.1200
B12B B13B 1.749(8)
B12B H12B 1.1200
B13B H13B 1.1200
C40B C41B 1.367(6)
C40B H40B 0.9500
C41B C42B 1.401(6)
C41B H41B 0.9500
C42B C49B 1.396(6)
C42B C43B 1.478(6)
C43B C48B 1.386(6)
C43B C44B 1.396(6)
C44B C45B 1.389(7)
C44B H44B 0.9500
C45B C46B 1.370(7)
C45B H45B 0.9500
C46B C47B 1.383(7)
C46B H46B 0.9500
C47B C48B 1.393(6)
C47B H47B 0.9500
C48B H48B 0.9500
C49B C50B 1.385(6)
C49B H49B 0.9500
C50B C51B 1.497(6)
C51B C52B 1.385(6)
C52B C53B 1.407(6)
C52B H52B 0.9500
C53B C60B 1.391(6)
C53B C54B 1.479(6)
C54B C55B 1.397(6)
C54B C59B 1.407(6)
C55B C56B 1.356(6)
C55B H55B 0.9500
C56B C57B 1.397(6)
C56B H56B 0.9500
C57B C58B 1.375(6)
C57B H57B 0.9500
C58B C59B 1.374(6)
C58B H58B 0.9500
C59B H59B 0.9500
C60B C61B 1.375(6)
C60B H60B 0.9500
C61B H61B 0.9500

loop_
_geom_torsion_atom_site_label_1
_geom_torsion_atom_site_label_2
_geom_torsion_atom_site_label_3
_geom_torsion_atom_site_label_4
_geom_torsion
N42A Sn4A N41A C40A 175.7(3)
B10A Sn4A N41A C40A -83.3(3)
B7A Sn4A N41A C40A -111.1(3)
N42A Sn4A N41A C50A 5.1(3)
B10A Sn4A N41A C50A 106.1(3)
B7A Sn4A N41A C50A 78.3(3)
N41A Sn4A N42A C61A 174.7(4)
B10A Sn4A N42A C61A 96.9(3)
B7A Sn4A N42A C61A 56.9(3)
N41A Sn4A N42A C51A 3.3(3)
B10A Sn4A N42A C51A -74.5(3)
B7A Sn4A N42A C51A -114.5(3)
B7B Sn4B N41B C40B -99.4(3)
N42B Sn4B N41B C40B 178.6(3)
B10B Sn4B N41B C40B -58.1(3)
B3B Sn4B N41B C40B -119.0(3)
B7B Sn4B N41B C50B 66.2(3)
N42B Sn4B N41B C50B -15.7(3)
B10B Sn4B N41B C50B 107.5(3)
B3B Sn4B N41B C50B 46.6(4)
N41B Sn4B N42B C61B -172.7(3)
B7B Sn4B N42B C61B 96.5(3)
B10B Sn4B N42B C61B 118.6(3)
B3B Sn4B N42B C61B 54.1(3)
N41B Sn4B N42B C51B 12.6(3)
B7B Sn4B N42B C51B -78.1(3)
B10B Sn4B N42B C51B -56.1(3)
B3B Sn4B N42B C51B -120.6(3)
C5A C1A C2A C3A 0.2(5)
B3A C1A C2A C3A 174.2(4)
B5A C1A C2A C3A -123.9(4)
C5A C1A C2A B6A -165.0(4)
B3A C1A C2A B6A 9.1(8)
B5A C1A C2A B6A 71.0(5)
C5A C1A C2A B9A 127.7(4)
B3A C1A C2A B9A -58.3(6)
B5A C1A C2A B9A 3.6(4)
C1A C2A C3A C4A -18.1(6)
B6A C2A C3A C4A 147.9(5)
B9A C2A C3A C4A -136.0(5)
C2A C3A C4A C5A 28.2(6)
C2A C1A C5A C4A 17.3(5)
B3A C1A C5A C4A -157.0(5)
B5A C1A C5A C4A 121.8(5)
C3A C4A C5A C1A -28.4(6)
C2A C1A B3A B8A 47.5(7)
C5A C1A B3A B8A -139.3(5)
B5A C1A B3A B8A -26.3(4)
C2A C1A B3A B7A -19.3(7)
C5A C1A B3A B7A 153.9(4)
B5A C1A B3A B7A -93.1(4)
C2A C1A B3A B5A 73.8(5)
C5A C1A B3A B5A -113.0(5)
C2A C1A B5A B11A -46.3(5)
C5A C1A B5A B11A -158.8(5)
B3A C1A B5A B11A 84.7(5)
C2A C1A B5A B8A -108.4(4)
C5A C1A B5A B8A 139.1(4)
B3A C1A B5A B8A 22.6(3)
C2A C1A B5A B3A -131.1(4)
C5A C1A B5A B3A 116.5(5)
C2A C1A B5A B9A -3.3(3)
C5A C1A B5A B9A -115.8(5)
B3A C1A B5A B9A 127.8(4)
C1A B3A B5A B11A -120.8(4)
B8A B3A B5A B11A 32.5(4)
B7A B3A B5A B11A -8.8(5)
C1A B3A B5A B8A -153.3(4)
B7A B3A B5A B8A -41.3(3)
B8A B3A B5A C1A 153.3(4)
B7A B3A B5A C1A 112.0(4)
C1A B3A B5A B9A -60.1(4)
B8A B3A B5A B9A 93.2(4)
B7A B3A B5A B9A 51.9(5)
C1A B3A B7A B13A 78.1(5)
B8A B3A B7A B13A -31.0(4)
B5A B3A B7A B13A 11.1(5)
C1A B3A B7A B8A 109.1(5)
B5A B3A B7A B8A 42.1(3)
C1A B3A B7A B10A 13.2(6)
B8A B3A B7A B10A -95.9(4)
B5A B3A B7A B10A -53.8(5)
C1A B3A B7A Sn4A -44.7(4)
B8A B3A B7A Sn4A -153.8(3)
B5A B3A B7A Sn4A -111.7(3)
N42A Sn4A B7A B13A 120.4(4)
N41A Sn4A B7A B13A 59.0(4)
B10A Sn4A B7A B13A 14.9(3)
N42A Sn4A B7A B8A -161.8(4)
N41A Sn4A B7A B8A 136.8(4)
B10A Sn4A B7A B8A 92.7(5)
N42A Sn4A B7A B10A 105.5(2)
N41A Sn4A B7A B10A 44.1(3)
N42A Sn4A B7A B3A -131.1(2)
N41A Sn4A B7A B3A 167.6(2)
B10A Sn4A B7A B3A 123.5(4)
C1A C2A B6A B12A -59.1(6)
C3A C2A B6A B12A 137.6(4)
B9A C2A B6A B12A 28.2(4)
C1A C2A B6A B9A -87.3(5)
C3A C2A B6A B9A 109.4(5)
C1A C2A B6A B10A 7.0(6)
C3A C2A B6A B10A -156.4(4)
B9A C2A B6A B10A 94.2(4)
C1A B3A B8A B13A -71.9(5)
B7A B3A B8A B13A 32.3(4)
B5A B3A B8A B13A -99.1(4)
C1A B3A B8A B7A -104.2(5)
B5A B3A B8A B7A -131.4(4)
C1A B3A B8A B11A -5.3(6)
B7A B3A B8A B11A 98.9(4)
B5A B3A B8A B11A -32.5(4)
C1A B3A B8A B5A 27.2(4)
B7A B3A B8A B5A 131.4(4)
B13A B7A B8A B3A 145.9(4)
B10A B7A B8A B3A 109.9(4)
Sn4A B7A B8A B3A 36.6(4)
B10A B7A B8A B13A -36.0(3)
B3A B7A B8A B13A -145.9(4)
Sn4A B7A B8A B13A -109.3(4)
B13A B7A B8A B11A 39.9(4)
B10A B7A B8A B11A 3.9(5)
B3A B7A B8A B11A -106.0(4)
Sn4A B7A B8A B11A -69.5(5)
B13A B7A B8A B5A 101.1(4)
B10A B7A B8A B5A 65.2(4)
B3A B7A B8A B5A -44.8(4)
Sn4A B7A B8A B5A -8.2(6)
B11A B5A B8A B3A -143.9(4)
C1A B5A B8A B3A -20.5(3)
B9A B5A B8A B3A -109.5(4)
B11A B5A B8A B13A -35.3(3)
C1A B5A B8A B13A 88.1(4)
B3A B5A B8A B13A 108.6(4)
B9A B5A B8A B13A -0.8(5)
B11A B5A B8A B7A -99.0(4)
C1A B5A B8A B7A 24.3(4)
B3A B5A B8A B7A 44.9(3)
B9A B5A B8A B7A -64.6(4)
C1A B5A B8A B11A 123.3(4)
B3A B5A B8A B11A 143.9(4)
B9A B5A B8A B11A 34.4(3)
C1A C2A B9A B11A 34.6(5)
C3A C2A B9A B11A 155.3(4)
B6A C2A B9A B11A -90.5(5)
C1A C2A B9A B12A 99.6(4)
C3A C2A B9A B12A -139.6(4)
B6A C2A B9A B12A -25.4(3)
C1A C2A B9A B6A 125.1(4)
C3A C2A B9A B6A -114.2(5)
C1A C2A B9A B5A -3.5(4)
C3A C2A B9A B5A 117.3(4)
B6A C2A B9A B5A -128.5(4)
C2A B6A B9A B11A 115.2(4)
B12A B6A B9A B11A -35.7(3)
B10A B6A B9A B11A 3.2(4)
C2A B6A B9A B12A 150.9(4)
B10A B6A B9A B12A 38.8(3)
B12A B6A B9A C2A -150.9(4)
B10A B6A B9A C2A -112.1(4)
C2A B6A B9A B5A 55.2(4)
B12A B6A B9A B5A -95.7(4)
B10A B6A B9A B5A -56.9(4)
B8A B5A B9A B11A -36.0(3)
C1A B5A B9A B11A -137.9(4)
B3A B5A B9A B11A -96.3(4)
B11A B5A B9A B12A 37.5(3)
B8A B5A B9A B12A 1.5(4)
C1A B5A B9A B12A -100.3(4)
B3A B5A B9A B12A -58.7(5)
B11A B5A B9A C2A 140.5(4)
B8A B5A B9A C2A 104.5(3)
C1A B5A B9A C2A 2.7(3)
B3A B5A B9A C2A 44.3(4)
B11A B5A B9A B6A 99.0(4)
B8A B5A B9A B6A 63.0(4)
C1A B5A B9A B6A -38.9(4)
B3A B5A B9A B6A 2.7(5)
B13A B7A B10A B12A -36.4(4)
B8A B7A B10A B12A -0.4(5)
B3A B7A B10A B12A 62.3(5)
Sn4A B7A B10A B12A 129.2(3)
B8A B7A B10A B13A 36.1(4)
B3A B7A B10A B13A 98.8(4)
Sn4A B7A B10A B13A 165.6(3)
B13A B7A B10A B6A -98.9(4)
B8A B7A B10A B6A -62.8(4)
B3A B7A B10A B6A -0.1(5)
Sn4A B7A B10A B6A 66.7(3)
B13A B7A B10A Sn4A -165.6(3)
B8A B7A B10A Sn4A -129.5(3)
B3A B7A B10A Sn4A -66.8(3)
C2A B6A B10A B12A -107.0(4)
B9A B6A B10A B12A -39.6(3)
C2A B6A B10A B13A -73.6(5)
B12A B6A B10A B13A 33.4(3)
B9A B6A B10A B13A -6.2(4)
C2A B6A B10A B7A -9.5(5)
B12A B6A B10A B7A 97.5(4)
B9A B6A B10A B7A 57.9(4)
C2A B6A B10A Sn4A 54.6(3)
B12A B6A B10A Sn4A 161.6(3)
B9A B6A B10A Sn4A 122.1(3)
N42A Sn4A B10A B12A -174.9(4)
N41A Sn4A B10A B12A 120.6(4)
B7A Sn4A B10A B12A -99.7(5)
N42A Sn4A B10A B13A -91.3(4)
N41A Sn4A B10A B13A -155.8(4)
B7A Sn4A B10A B13A -16.2(3)
N42A Sn4A B10A B7A -75.1(2)
N41A Sn4A B10A B7A -139.6(2)
N42A Sn4A B10A B6A 164.1(2)
N41A Sn4A B10A B6A 99.6(2)
B7A Sn4A B10A B6A -120.7(3)
B8A B5A B11A B9A 139.2(4)
C1A B5A B11A B9A 54.8(5)
B3A B5A B11A B9A 107.9(4)
C1A B5A B11A B8A -84.5(5)
B3A B5A B11A B8A -31.3(3)
B9A B5A B11A B8A -139.2(4)
B8A B5A B11A B13A 34.9(4)
C1A B5A B11A B13A -49.6(6)
B3A B5A B11A B13A 3.6(5)
B9A B5A B11A B13A -104.3(4)
B8A B5A B11A B12A 99.5(4)
C1A B5A B11A B12A 15.1(7)
B3A B5A B11A B12A 68.2(5)
B9A B5A B11A B12A -39.7(4)
B12A B9A B11A B5A -137.8(4)
C2A B9A B11A B5A -46.6(4)
B6A B9A B11A B5A -103.3(4)
B12A B9A B11A B8A -98.0(4)
C2A B9A B11A B8A -6.8(6)
B6A B9A B11A B8A -63.5(5)
B5A B9A B11A B8A 39.8(4)
B12A B9A B11A B13A -33.7(3)
C2A B9A B11A B13A 57.6(5)
B6A B9A B11A B13A 0.9(5)
B5A B9A B11A B13A 104.1(4)
C2A B9A B11A B12A 91.2(4)
B6A B9A B11A B12A 34.6(3)
B5A B9A B11A B12A 137.8(4)
B3A B8A B11A B5A 34.4(4)
B13A B8A B11A B5A 141.1(4)
B7A B8A B11A B5A 101.5(4)
B3A B8A B11A B9A -7.7(6)
B13A B8A B11A B9A 99.1(4)
B7A B8A B11A B9A 59.5(5)
B5A B8A B11A B9A -42.0(4)
B3A B8A B11A B13A -106.8(4)
B7A B8A B11A B13A -39.6(3)
B5A B8A B11A B13A -141.1(4)
B3A B8A B11A B12A -73.2(5)
B13A B8A B11A B12A 33.6(3)
B7A B8A B11A B12A -6.0(5)
B5A B8A B11A B12A -107.6(4)
C2A B6A B12A B10A 105.3(4)
B9A B6A B12A B10A 134.6(4)
C2A B6A B12A B13A 71.0(5)
B9A B6A B12A B13A 100.2(4)
B10A B6A B12A B13A -34.4(4)
C2A B6A B12A B9A -29.3(4)
B10A B6A B12A B9A -134.6(4)
C2A B6A B12A B11A 5.7(5)
B9A B6A B12A B11A 35.0(3)
B10A B6A B12A B11A -99.6(4)
B13A B10A B12A B6A -143.3(4)
B7A B10A B12A B6A -107.4(4)
Sn4A B10A B12A B6A -24.3(4)
B7A B10A B12A B13A 35.9(3)
B6A B10A B12A B13A 143.3(4)
Sn4A B10A B12A B13A 119.0(4)
B13A B10A B12A B9A -101.4(4)
B7A B10A B12A B9A -65.5(4)
B6A B10A B12A B9A 42.0(3)
Sn4A B10A B12A B9A 17.6(6)
B13A B10A B12A B11A -39.2(3)
B7A B10A B12A B11A -3.3(5)
B6A B10A B12A B11A 104.1(4)
Sn4A B10A B12A B11A 79.8(5)
B11A B9A B12A B6A 140.8(4)
C2A B9A B12A B6A 23.6(3)
B5A B9A B12A B6A 105.4(4)
B11A B9A B12A B10A 98.0(4)
C2A B9A B12A B10A -19.3(5)
B6A B9A B12A B10A -42.8(3)
B5A B9A B12A B10A 62.6(4)
B11A B9A B12A B13A 33.7(3)
C2A B9A B12A B13A -83.5(4)
B6A B9A B12A B13A -107.1(4)
B5A B9A B12A B13A -1.7(4)
C2A B9A B12A B11A -117.3(4)
B6A B9A B12A B11A -140.8(4)
B5A B9A B12A B11A -35.4(3)
B5A B11A B12A B6A 6.4(5)
B9A B11A B12A B6A -36.3(4)
B8A B11A B12A B6A 73.3(5)
B13A B11A B12A B6A 106.6(4)
B5A B11A B12A B10A -61.1(5)
B9A B11A B12A B10A -103.7(4)
B8A B11A B12A B10A 5.8(5)
B13A B11A B12A B10A 39.1(3)
B5A B11A B12A B13A -100.2(4)
B9A B11A B12A B13A -142.9(4)
B8A B11A B12A B13A -33.3(4)
B5A B11A B12A B9A 42.7(4)
B8A B11A B12A B9A 109.6(4)
B13A B11A B12A B9A 142.9(4)
B3A B8A B13A B7A -33.3(4)
B11A B8A B13A B7A -135.4(4)
B5A B8A B13A B7A -101.2(4)
B3A B8A B13A B10A 3.9(5)
B7A B8A B13A B10A 37.2(4)
B11A B8A B13A B10A -98.2(4)
B5A B8A B13A B10A -64.0(5)
B3A B8A B13A B12A 67.8(5)
B7A B8A B13A B12A 101.1(4)
B11A B8A B13A B12A -34.3(3)
B5A B8A B13A B12A -0.2(5)
B3A B8A B13A B11A 102.1(4)
B7A B8A B13A B11A 135.4(4)
B5A B8A B13A B11A 34.1(3)
B10A B7A B13A B8A 139.6(4)
B3A B7A B13A B8A 30.4(4)
Sn4A B7A B13A B8A 123.8(4)
B8A B7A B13A B10A -139.6(4)
B3A B7A B13A B10A -109.2(4)
Sn4A B7A B13A B10A -15.8(3)
B8A B7A B13A B12A -103.4(4)
B10A B7A B13A B12A 36.2(4)
B3A B7A B13A B12A -73.0(5)
Sn4A B7A B13A B12A 20.4(5)
B8A B7A B13A B11A -39.6(3)
B10A B7A B13A B11A 100.0(4)
B3A B7A B13A B11A -9.2(5)
Sn4A B7A B13A B11A 84.2(4)
B12A B10A B13A B8A 103.0(4)
B7A B10A B13A B8A -36.7(4)
B6A B10A B13A B8A 70.5(4)
Sn4A B10A B13A B8A -18.6(6)
B12A B10A B13A B7A 139.7(4)
B6A B10A B13A B7A 107.3(4)
Sn4A B10A B13A B7A 18.1(4)
B7A B10A B13A B12A -139.7(4)
B6A B10A B13A B12A -32.4(3)
Sn4A B10A B13A B12A -121.6(4)
B12A B10A B13A B11A 39.2(3)
B7A B10A B13A B11A -100.5(4)
B6A B10A B13A B11A 6.7(5)
Sn4A B10A B13A B11A -82.5(5)
B6A B12A B13A B8A -65.7(5)
B10A B12A B13A B8A -101.5(4)
B9A B12A B13A B8A 1.2(5)
B11A B12A B13A B8A 34.3(3)
B6A B12A B13A B7A -1.3(5)
B10A B12A B13A B7A -37.0(4)
B9A B12A B13A B7A 65.7(5)
B11A B12A B13A B7A 98.8(4)
B6A B12A B13A B10A 35.7(4)
B9A B12A B13A B10A 102.7(4)
B11A B12A B13A B10A 135.8(4)
B6A B12A B13A B11A -100.1(4)
B10A B12A B13A B11A -135.8(4)
B9A B12A B13A B11A -33.1(3)
B5A B11A B13A B8A -36.1(4)
B9A B11A B13A B8A -108.6(4)
B12A B11A B13A B8A -142.6(4)
B5A B11A B13A B7A 3.4(5)
B9A B11A B13A B7A -69.1(4)
B8A B11A B13A B7A 39.5(3)
B12A B11A B13A B7A -103.1(4)
B5A B11A B13A B10A 67.7(4)
B9A B11A B13A B10A -4.8(5)
B8A B11A B13A B10A 103.8(4)
B12A B11A B13A B10A -38.8(3)
B5A B11A B13A B12A 106.5(4)
B9A B11A B13A B12A 34.0(3)
B8A B11A B13A B12A 142.6(4)
C50A N41A C40A C41A 2.0(6)
Sn4A N41A C40A C41A -168.9(3)
N41A C40A C41A C42A 1.8(7)
C40A C41A C42A C49A -3.8(6)
C40A C41A C42A C43A 176.7(4)
C41A C42A C43A C48A 163.7(4)
C49A C42A C43A C48A -15.7(6)
C41A C42A C43A C44A -15.2(6)
C49A C42A C43A C44A 165.3(4)
C48A C43A C44A C45A -2.0(7)
C42A C43A C44A C45A 177.0(4)
C43A C44A C45A C46A 0.7(7)
C44A C45A C46A C47A 1.0(7)
C45A C46A C47A C48A -1.3(7)
C46A C47A C48A C43A -0.1(7)
C44A C43A C48A C47A 1.7(6)
C42A C43A C48A C47A -177.3(4)
C41A C42A C49A C50A 2.4(6)
C43A C42A C49A C50A -178.2(4)
C40A N41A C50A C49A -3.4(6)
Sn4A N41A C50A C49A 167.3(3)
C40A N41A C50A C51A 177.5(4)
Sn4A N41A C50A C51A -11.9(5)
C42A C49A C50A N41A 1.2(6)
C42A C49A C50A C51A -179.7(4)
C61A N42A C51A C52A -3.8(6)
Sn4A N42A C51A C52A 167.6(3)
C61A N42A C51A C50A 178.3(4)
Sn4A N42A C51A C50A -10.3(5)
N41A C50A C51A N42A 14.1(5)
C49A C50A C51A N42A -165.1(4)
N41A C50A C51A C52A -163.8(4)
C49A C50A C51A C52A 17.1(6)
N42A C51A C52A C53A -0.5(6)
C50A C51A C52A C53A 177.2(4)
C51A C52A C53A C60A 4.6(6)
C51A C52A C53A C54A -173.6(4)
C60A C53A C54A C55A 140.3(5)
C52A C53A C54A C55A -41.6(6)
C60A C53A C54A C59A -39.3(6)
C52A C53A C54A C59A 138.8(5)
C59A C54A C55A C56A 1.8(7)
C53A C54A C55A C56A -177.8(4)
C54A C55A C56A C57A -2.0(8)
C55A C56A C57A C58A 0.7(9)
C56A C57A C58A C59A 0.7(9)
C57A C58A C59A C54A -0.9(9)
C55A C54A C59A C58A -0.4(7)
C53A C54A C59A C58A 179.2(5)
C52A C53A C60A C61A -4.4(6)
C54A C53A C60A C61A 173.8(4)
C51A N42A C61A C60A 4.0(7)
Sn4A N42A C61A C60A -167.6(4)
C53A C60A C61A N42A 0.1(7)
C5B C1B C2B C3B 1.3(5)
B3B C1B C2B C3B 168.2(4)
B5B C1B C2B C3B -124.8(4)
C5B C1B C2B B6B -174.7(5)
B3B C1B C2B B6B -7.8(8)
B5B C1B C2B B6B 59.2(6)
C5B C1B C2B B9B 122.5(4)
B3B C1B C2B B9B -70.6(5)
B5B C1B C2B B9B -3.6(4)
C1B C2B C3B C4B 18.8(5)
B6B C2B C3B C4B -165.0(4)
B9B C2B C3B C4B -85.7(5)
C2B C3B C4B C5B -31.1(5)
C3B C4B C5B C1B 31.3(5)
C2B C1B C5B C4B -20.9(5)
B3B C1B C5B C4B 171.4(4)
B5B C1B C5B C4B 95.6(5)
C2B C1B B3B B8B 58.5(6)
C5B C1B B3B B8B -136.1(4)
B5B C1B B3B B8B -27.6(4)
C2B C1B B3B B5B 86.1(5)
C5B C1B B3B B5B -108.5(5)
C2B C1B B3B B7B -6.7(7)
C5B C1B B3B B7B 158.7(4)
B5B C1B B3B B7B -92.8(4)
C2B C1B B3B Sn4B -56.2(4)
C5B C1B B3B Sn4B 109.1(4)
B5B C1B B3B Sn4B -142.4(3)
N41B Sn4B B3B C1B 159.7(2)
B7B Sn4B B3B C1B 129.7(4)
N42B Sn4B B3B C1B -146.0(3)
B10B Sn4B B3B C1B 92.7(3)
N41B Sn4B B3B B8B 46.0(4)
B7B Sn4B B3B B8B 16.0(3)
N42B Sn4B B3B B8B 100.3(3)
B10B Sn4B B3B B8B -21.0(3)
N41B Sn4B B3B B5B 117.2(4)
B7B Sn4B B3B B5B 87.2(4)
N42B Sn4B B3B B5B 171.5(4)
B10B Sn4B B3B B5B 50.2(4)
N41B Sn4B B3B B7B 30.0(3)
N42B Sn4B B3B B7B 84.3(2)
B10B Sn4B B3B B7B -37.0(3)
C2B C1B B5B B11B -35.1(6)
C5B C1B B5B B11B -155.2(4)
B3B C1B B5B B11B 90.9(5)
C2B C1B B5B B8B -100.8(4)
C5B C1B B5B B8B 139.2(4)
B3B C1B B5B B8B 25.2(4)
C2B C1B B5B B3B -125.9(4)
C5B C1B B5B B3B 114.0(5)
C2B C1B B5B B9B 3.4(4)
C5B C1B B5B B9B -116.7(4)
B3B C1B B5B B9B 129.4(4)
C1B B3B B5B B11B -116.8(4)
B8B B3B B5B B11B 34.6(4)
B7B B3B B5B B11B -3.8(5)
Sn4B B3B B5B B11B -69.4(5)
C1B B3B B5B B8B -151.4(4)
B7B B3B B5B B8B -38.4(3)
Sn4B B3B B5B B8B -104.0(4)
B8B B3B B5B C1B 151.4(4)
B7B B3B B5B C1B 113.0(4)
Sn4B B3B B5B C1B 47.4(3)
C1B B3B B5B B9B -55.3(4)
B8B B3B B5B B9B 96.1(4)
B7B B3B B5B B9B 57.7(5)
Sn4B B3B B5B B9B -7.9(6)
C1B C2B B6B B12B -49.1(7)
C3B C2B B6B B12B 135.4(5)
B9B C2B B6B B12B 26.4(4)
C1B C2B B6B B10B 18.0(7)
C3B C2B B6B B10B -157.4(4)
B9B C2B B6B B10B 93.5(4)
C1B C2B B6B B9B -75.6(5)
C3B C2B B6B B9B 109.0(5)
C1B B3B B7B B8B 106.3(4)
B5B B3B B7B B8B 39.4(4)
Sn4B B3B B7B B8B 163.2(3)
C1B B3B B7B B13B 72.7(5)
B8B B3B B7B B13B -33.6(4)
B5B B3B B7B B13B 5.8(5)
Sn4B B3B B7B B13B 129.6(4)
C1B B3B B7B B10B 8.2(5)
B8B B3B B7B B10B -98.0(4)
B5B B3B B7B B10B -58.6(5)
Sn4B B3B B7B B10B 65.1(3)
C1B B3B B7B Sn4B -56.9(4)
B8B B3B B7B Sn4B -163.2(3)
B5B B3B B7B Sn4B -123.7(3)
N41B Sn4B B7B B8B -175.0(4)
N42B Sn4B B7B B8B -109.1(4)
B10B Sn4B B7B B8B 101.4(5)
B3B Sn4B B7B B8B -19.1(4)
N41B Sn4B B7B B13B 100.7(4)
N42B Sn4B B7B B13B 166.6(5)
B10B Sn4B B7B B13B 17.1(4)
B3B Sn4B B7B B13B -103.4(5)
N41B Sn4B B7B B10B 83.6(3)
N42B Sn4B B7B B10B 149.4(3)
B3B Sn4B B7B B10B -120.6(4)
N41B Sn4B B7B B3B -155.8(2)
N42B Sn4B B7B B3B -90.0(2)
B10B Sn4B B7B B3B 120.6(4)
B13B B7B B8B B3B 143.2(4)
B10B B7B B8B B3B 107.1(4)
Sn4B B7B B8B B3B 21.9(4)
B10B B7B B8B B13B -36.0(4)
B3B B7B B8B B13B -143.2(4)
Sn4B B7B B8B B13B -121.3(5)
B13B B7B B8B B5B 101.1(4)
B10B B7B B8B B5B 65.1(5)
B3B B7B B8B B5B -42.1(4)
Sn4B B7B B8B B5B -20.2(6)
B13B B7B B8B B11B 39.0(4)
B10B B7B B8B B11B 3.0(5)
B3B B7B B8B B11B -104.2(4)
Sn4B B7B B8B B11B -82.3(5)
C1B B3B B8B B7B -105.7(5)
B5B B3B B8B B7B -134.4(4)
Sn4B B3B B8B B7B -16.9(3)
C1B B3B B8B B13B -70.8(5)
B5B B3B B8B B13B -99.5(4)
B7B B3B B8B B13B 34.9(4)
Sn4B B3B B8B B13B 18.1(5)
C1B B3B B8B B5B 28.7(4)
B7B B3B B8B B5B 134.4(4)
Sn4B B3B B8B B5B 117.6(4)
C1B B3B B8B B11B -4.9(6)
B5B B3B B8B B11B -33.5(4)
B7B B3B B8B B11B 100.9(4)
Sn4B B3B B8B B11B 84.0(4)
B11B B5B B8B B7B -99.3(4)
C1B B5B B8B B7B 20.0(5)
B3B B5B B8B B7B 43.2(4)
B9B B5B B8B B7B -63.5(4)
B11B B5B B8B B3B -142.5(4)
C1B B5B B8B B3B -23.2(3)
B9B B5B B8B B3B -106.7(4)
B11B B5B B8B B13B -34.6(4)
C1B B5B B8B B13B 84.7(4)
B3B B5B B8B B13B 107.9(4)
B9B B5B B8B B13B 1.2(5)
C1B B5B B8B B11B 119.3(4)
B3B B5B B8B B11B 142.5(4)
B9B B5B B8B B11B 35.8(3)
C1B C2B B9B B11B 44.5(6)
C3B C2B B9B B11B 157.2(5)
B6B C2B B9B B11B -85.3(5)
C1B C2B B9B B12B 107.2(4)
C3B C2B B9B B12B -140.1(4)
B6B C2B B9B B12B -22.6(4)
C1B C2B B9B B6B 129.8(4)
C3B C2B B9B B6B -117.5(5)
C1B C2B B9B B5B 3.3(4)
C3B C2B B9B B5B 115.9(4)
B6B C2B B9B B5B -126.6(4)
C2B B6B B9B B11B 119.9(4)
B12B B6B B9B B11B -33.4(4)
B10B B6B B9B B11B 7.3(5)
C2B B6B B9B B12B 153.3(4)
B10B B6B B9B B12B 40.7(3)
B12B B6B B9B C2B -153.3(4)
B10B B6B B9B C2B -112.6(4)
C2B B6B B9B B5B 60.0(4)
B12B B6B B9B B5B -93.3(4)
B10B B6B B9B B5B -52.5(5)
B8B B5B B9B B11B -37.7(4)
C1B B5B B9B B11B -141.5(4)
B3B B5B B9B B11B -100.0(4)
B11B B5B B9B B12B 37.5(4)
B8B B5B B9B B12B -0.2(5)
C1B B5B B9B B12B -104.0(4)
B3B B5B B9B B12B -62.5(5)
B11B B5B B9B C2B 138.8(4)
B8B B5B B9B C2B 101.1(4)
C1B B5B B9B C2B -2.6(3)
B3B B5B B9B C2B 38.8(4)
B11B B5B B9B B6B 97.2(4)
B8B B5B B9B B6B 59.5(5)
C1B B5B B9B B6B -44.2(4)
B3B B5B B9B B6B -2.8(6)
B8B B7B B10B B13B 36.4(4)
B3B B7B B10B B13B 99.3(4)
Sn4B B7B B10B B13B 165.2(3)
B8B B7B B10B B12B 0.5(5)
B13B B7B B10B B12B -35.9(4)
B3B B7B B10B B12B 63.4(5)
Sn4B B7B B10B B12B 129.3(4)
B8B B7B B10B B6B -61.7(5)
B13B B7B B10B B6B -98.1(4)
B3B B7B B10B B6B 1.2(5)
Sn4B B7B B10B B6B 67.1(3)
B8B B7B B10B Sn4B -128.8(4)
B13B B7B B10B Sn4B -165.2(3)
B3B B7B B10B Sn4B -65.9(3)
C2B B6B B10B B13B -77.8(5)
B12B B6B B10B B13B 31.3(4)
B9B B6B B10B B13B -10.2(5)
C2B B6B B10B B12B -109.1(5)
B9B B6B B10B B12B -41.6(4)
C2B B6B B10B B7B -13.2(6)
B12B B6B B10B B7B 95.9(4)
B9B B6B B10B B7B 54.4(5)
C2B B6B B10B Sn4B 43.8(4)
B12B B6B B10B Sn4B 152.9(3)
B9B B6B B10B Sn4B 111.3(3)
N41B Sn4B B10B B13B -108.1(4)
B7B Sn4B B10B B13B -15.1(3)
N42B Sn4B B10B B13B -49.4(4)
B3B Sn4B B10B B13B 22.7(4)
N41B Sn4B B10B B12B 175.5(5)
B7B Sn4B B10B B12B -91.5(5)
N42B Sn4B B10B B12B -125.8(4)
B3B Sn4B B10B B12B -53.7(4)
N41B Sn4B B10B B7B -93.0(3)
N42B Sn4B B10B B7B -34.3(3)
B3B Sn4B B10B B7B 37.8(3)
N41B Sn4B B10B B6B 143.9(3)
B7B Sn4B B10B B6B -123.1(4)
N42B Sn4B B10B B6B -157.4(2)
B3B Sn4B B10B B6B -85.3(3)
B8B B5B B11B B9B 137.9(4)
C1B B5B B11B B9B 46.9(5)
B3B B5B B11B B9B 104.3(4)
C1B B5B B11B B8B -91.0(5)
B3B B5B B11B B8B -33.6(4)
B9B B5B B11B B8B -137.9(4)
B8B B5B B11B B13B 34.1(4)
C1B B5B B11B B13B -56.9(6)
B3B B5B B11B B13B 0.5(5)
B9B B5B B11B B13B -103.8(4)
B8B B5B B11B B12B 97.4(4)
C1B B5B B11B B12B 6.3(6)
B3B B5B B11B B12B 63.7(5)
B9B B5B B11B B12B -40.6(4)
B12B B9B B11B B5B -137.5(4)
C2B B9B B11B B5B -52.4(5)
B6B B9B B11B B5B -105.6(4)
B12B B9B B11B B8B -97.9(4)
C2B B9B B11B B8B -12.8(7)
B6B B9B B11B B8B -65.9(5)
B5B B9B B11B B8B 39.6(4)
B12B B9B B11B B13B -33.9(4)
C2B B9B B11B B13B 51.2(6)
B6B B9B B11B B13B -1.9(5)
B5B B9B B11B B13B 103.7(4)
C2B B9B B11B B12B 85.1(5)
B6B B9B B11B B12B 32.0(4)
B5B B9B B11B B12B 137.5(4)
B7B B8B B11B B5B 103.1(4)
B3B B8B B11B B5B 34.8(4)
B13B B8B B11B B5B 142.0(4)
B7B B8B B11B B9B 60.6(5)
B3B B8B B11B B9B -7.7(6)
B13B B8B B11B B9B 99.5(4)
B5B B8B B11B B9B -42.5(4)
B7B B8B B11B B13B -38.9(4)
B3B B8B B11B B13B -107.2(4)
B5B B8B B11B B13B -142.0(4)
B7B B8B B11B B12B -5.3(5)
B3B B8B B11B B12B -73.6(5)
B13B B8B B11B B12B 33.6(4)
B5B B8B B11B B12B -108.4(4)
C2B B6B B12B B13B 72.0(6)
B10B B6B B12B B13B -32.9(4)
B9B B6B B12B B13B 99.4(4)
C2B B6B B12B B10B 104.9(5)
B9B B6B B12B B10B 132.3(4)
C2B B6B B12B B11B 5.8(6)
B10B B6B B12B B11B -99.1(4)
B9B B6B B12B B11B 33.2(4)
C2B B6B B12B B9B -27.4(4)
B10B B6B B12B B9B -132.3(4)
B13B B10B B12B B6B -145.3(4)
B7B B10B B12B B6B -109.4(4)
Sn4B B10B B12B B6B -37.9(4)
B7B B10B B12B B13B 35.9(4)
B6B B10B B12B B13B 145.3(4)
Sn4B B10B B12B B13B 107.4(5)
B13B B10B B12B B11B -39.6(4)
B7B B10B B12B B11B -3.8(5)
B6B B10B B12B B11B 105.7(4)
Sn4B B10B B12B B11B 67.8(5)
B13B B10B B12B B9B -101.0(4)
B7B B10B B12B B9B -65.2(5)
B6B B10B B12B B9B 44.3(4)
Sn4B B10B B12B B9B 6.4(6)
B5B B11B B12B B6B 8.1(6)
B9B B11B B12B B6B -35.0(4)
B8B B11B B12B B6B 73.1(5)
B13B B11B B12B B6B 107.0(4)
B5B B11B B12B B13B -98.9(4)
B9B B11B B12B B13B -142.0(4)
B8B B11B B12B B13B -33.9(4)
B5B B11B B12B B10B -59.4(5)
B9B B11B B12B B10B -102.5(4)
B8B B11B B12B B10B 5.6(5)
B13B B11B B12B B10B 39.5(4)
B5B B11B B12B B9B 43.1(4)
B8B B11B B12B B9B 108.1(4)
B13B B11B B12B B9B 142.0(4)
B11B B9B B12B B6B 143.1(4)
C2B B9B B12B B6B 20.5(3)
B5B B9B B12B B6B 107.7(4)
B11B B9B B12B B13B 34.5(4)
C2B B9B B12B B13B -88.1(4)
B6B B9B B12B B13B -108.6(4)
B5B B9B B12B B13B -0.9(5)
B11B B9B B12B B10B 98.5(4)
C2B B9B B12B B10B -24.0(5)
B6B B9B B12B B10B -44.5(4)
B5B B9B B12B B10B 63.2(5)
C2B B9B B12B B11B -122.5(4)
B6B B9B B12B B11B -143.1(4)
B5B B9B B12B B11B -35.3(3)
B6B B12B B13B B8B -66.3(5)
B10B B12B B13B B8B -100.3(4)
B11B B12B B13B B8B 35.2(4)
B9B B12B B13B B8B 1.7(5)
B6B B12B B13B B10B 34.1(4)
B11B B12B B13B B10B 135.5(4)
B9B B12B B13B B10B 102.0(4)
B6B B12B B13B B7B -2.8(6)
B10B B12B B13B B7B -36.9(4)
B11B B12B B13B B7B 98.6(4)
B9B B12B B13B B7B 65.2(5)
B6B B12B B13B B11B -101.5(5)
B10B B12B B13B B11B -135.5(4)
B9B B12B B13B B11B -33.5(4)
B7B B8B B13B B12B 101.1(4)
B3B B8B B13B B12B 64.9(5)
B5B B8B B13B B12B -1.9(5)
B11B B8B B13B B12B -35.5(4)
B7B B8B B13B B10B 36.6(4)
B3B B8B B13B B10B 0.3(6)
B5B B8B B13B B10B -66.4(5)
B11B B8B B13B B10B -100.1(4)
B3B B8B B13B B7B -36.3(4)
B5B B8B B13B B7B -103.0(4)
B11B B8B B13B B7B -136.7(4)
B7B B8B B13B B11B 136.7(4)
B3B B8B B13B B11B 100.4(5)
B5B B8B B13B B11B 33.7(4)
B7B B10B B13B B12B -139.7(4)
B6B B10B B13B B12B -30.7(4)
Sn4B B10B B13B B12B -123.9(4)
B12B B10B B13B B8B 103.9(4)
B7B B10B B13B B8B -35.8(4)
B6B B10B B13B B8B 73.2(5)
Sn4B B10B B13B B8B -20.0(5)
B12B B10B B13B B7B 139.7(4)
B6B B10B B13B B7B 109.0(4)
Sn4B B10B B13B B7B 15.8(4)
B12B B10B B13B B11B 40.1(4)
B7B B10B B13B B11B -99.6(4)
B6B B10B B13B B11B 9.4(5)
Sn4B B10B B13B B11B -83.8(4)
B8B B7B B13B B12B -103.1(4)
B10B B7B B13B B12B 36.6(4)
B3B B7B B13B B12B -70.4(5)
Sn4B B7B B13B B12B 17.4(6)
B10B B7B B13B B8B 139.8(4)
B3B B7B B13B B8B 32.8(4)
Sn4B B7B B13B B8B 120.6(5)
B8B B7B B13B B10B -139.8(4)
B3B B7B B13B B10B -107.0(4)
Sn4B B7B B13B B10B -19.2(4)
B8B B7B B13B B11B -38.5(4)
B10B B7B B13B B11B 101.3(4)
B3B B7B B13B B11B -5.7(5)
Sn4B B7B B13B B11B 82.1(5)
B5B B11B B13B B12B 107.1(4)
B9B B11B B13B B12B 35.0(4)
B8B B11B B13B B12B 141.7(4)
B5B B11B B13B B8B -34.7(4)
B9B B11B B13B B8B -106.7(4)
B12B B11B B13B B8B -141.7(4)
B5B B11B B13B B10B 67.4(5)
B9B B11B B13B B10B -4.7(5)
B8B B11B B13B B10B 102.0(4)
B12B B11B B13B B10B -39.7(4)
B5B B11B B13B B7B 3.3(5)
B9B B11B B13B B7B -68.7(5)
B8B B11B B13B B7B 37.9(4)
B12B B11B B13B B7B -103.8(4)
C50B N41B C40B C41B -3.1(6)
Sn4B N41B C40B C41B 163.0(3)
N41B C40B C41B C42B 0.0(7)
C40B C41B C42B C49B 3.5(6)
C40B C41B C42B C43B -174.0(4)
C49B C42B C43B C48B 40.1(6)
C41B C42B C43B C48B -142.5(4)
C49B C42B C43B C44B -138.6(4)
C41B C42B C43B C44B 38.7(6)
C48B C43B C44B C45B -0.1(7)
C42B C43B C44B C45B 178.6(4)
C43B C44B C45B C46B 0.0(7)
C44B C45B C46B C47B 0.5(7)
C45B C46B C47B C48B -0.9(7)
C44B C43B C48B C47B -0.2(7)
C42B C43B C48B C47B -179.0(4)
C46B C47B C48B C43B 0.7(7)
C41B C42B C49B C50B -4.0(6)
C43B C42B C49B C50B 173.4(4)
C40B N41B C50B C49B 2.5(6)
Sn4B N41B C50B C49B -163.2(3)
C40B N41B C50B C51B -177.3(4)
Sn4B N41B C50B C51B 17.0(5)
C42B C49B C50B N41B 1.1(6)
C42B C49B C50B C51B -179.2(4)
C61B N42B C51B C52B -2.8(6)
Sn4B N42B C51B C52B 172.0(3)
C61B N42B C51B C50B 175.9(4)
Sn4B N42B C51B C50B -9.3(5)
N41B C50B C51B N42B -4.6(5)
C49B C50B C51B N42B 175.6(4)
N41B C50B C51B C52B 174.0(4)
C49B C50B C51B C52B -5.8(6)
N42B C51B C52B C53B 2.6(6)
C50B C51B C52B C53B -176.0(4)
C51B C52B C53B C60B 0.0(6)
C51B C52B C53B C54B -179.6(4)
C60B C53B C54B C55B 160.7(4)
C52B C53B C54B C55B -19.7(6)
C60B C53B C54B C59B -19.0(6)
C52B C53B C54B C59B 160.6(4)
C59B C54B C55B C56B -0.8(6)
C53B C54B C55B C56B 179.5(4)
C54B C55B C56B C57B -0.1(7)
C55B C56B C57B C58B 1.0(7)
C56B C57B C58B C59B -1.0(7)
C57B C58B C59B C54B 0.1(7)
C55B C54B C59B C58B 0.8(6)
C53B C54B C59B C58B -179.5(4)
C52B C53B C60B C61B -2.3(6)
C54B C53B C60B C61B 177.3(4)
C51B N42B C61B C60B 0.4(6)
Sn4B N42B C61B C60B -174.3(3)
C53B C60B C61B N42B 2.2(7)
